data_1556010
loop_
_publ_author_name
'Halli, Juliette'
'Bolte, Michael'
'Bats, Jan'
'Manolikakes, Georg'

_publ_section_title
;
 Modular Two-Step Approach for the Stereodivergent Synthesis of
 1,3-Diamines with Three Continuous Stereocenters.
;
_journal_issue 3
_journal_name_full 'Organic letters'
_journal_page_first 674
_journal_page_last 677
_journal_paper_doi 10.1021/acs.orglett.6b03841
_journal_volume 19
_journal_year 2017
_chemical_formula_moiety 'C24 H24 N2 O2'
_chemical_formula_sum 'C24 H24 N2 O2'
_chemical_formula_weight 372.45
_space_group_IT_number 14
_space_group_name_Hall '-P 2ybc'
_space_group_name_H-M_alt 'P 1 21/c 1'
_symmetry_cell_setting monoclinic
_symmetry_space_group_name_H-M 'P 1 21/c 1'
_atom_sites_solution_hydrogens geom
_atom_sites_solution_primary direct
_atom_sites_solution_secondary difmap
_audit_creation_method SHELXL-97
_cell_angle_alpha 90.00
_cell_angle_beta 106.7960(10)
_cell_angle_gamma 90.00
_cell_formula_units_Z 4
_cell_length_a 10.9969(10)
_cell_length_b 11.8906(11)
_cell_length_c 15.8497(14)
_cell_measurement_reflns_used 5637
_cell_measurement_temperature 189(2)
_cell_measurement_theta_max 25
_cell_measurement_theta_min 3
_cell_volume 1984.1(3)
_computing_cell_refinement 'SAINT (Siemens, 1995)'
_computing_data_collection 'SMART (Siemens, 1995)'
_computing_data_reduction 'SAINT (Siemens, 1995)'
_computing_publication_material 'SHELXL-97 (Sheldrick, 2008)'
_computing_structure_refinement 'SHELXL-97 (Sheldrick, 2008)'
_computing_structure_solution 'SHELXS-97 (Sheldrick, 2008)'
_diffrn_ambient_temperature 189(2)
_diffrn_measured_fraction_theta_full 0.979
_diffrn_measured_fraction_theta_max 0.979
_diffrn_measurement_device_type Siemens_SMART_1K_CCD
_diffrn_measurement_method \w
_diffrn_radiation_monochromator graphite
_diffrn_radiation_source 'normal-focus sealed tube'
_diffrn_radiation_type MoK\a
_diffrn_radiation_wavelength 0.71073
_diffrn_reflns_av_R_equivalents 0.0448
_diffrn_reflns_av_sigmaI/netI 0.0471
_diffrn_reflns_limit_h_max 14
_diffrn_reflns_limit_h_min -14
_diffrn_reflns_limit_k_max 15
_diffrn_reflns_limit_k_min -15
_diffrn_reflns_limit_l_max 20
_diffrn_reflns_limit_l_min -20
_diffrn_reflns_number 22416
_diffrn_reflns_theta_full 27.50
_diffrn_reflns_theta_max 27.50
_diffrn_reflns_theta_min 1.93
_diffrn_standards_decay_% 0.0
_diffrn_standards_interval_time 1200
_diffrn_standards_number 686
_exptl_absorpt_coefficient_mu 0.080
_exptl_absorpt_correction_T_max 1.000
_exptl_absorpt_correction_T_min 0.975
_exptl_absorpt_correction_type multi-scan
_exptl_absorpt_process_details 'SADABS (Sheldrick, 2000)'
_exptl_crystal_colour colorless
_exptl_crystal_density_diffrn 1.247
_exptl_crystal_density_method 'not measured'
_exptl_crystal_description block
_exptl_crystal_F_000 792
_exptl_crystal_size_max 0.54
_exptl_crystal_size_mid 0.50
_exptl_crystal_size_min 0.20
_refine_diff_density_max 0.227
_refine_diff_density_min -0.199
_refine_diff_density_rms 0.037
_refine_ls_extinction_coef 0.0020(6)
_refine_ls_extinction_expression Fc^*^=kFc[1+0.001xFc^2^\l^3^/sin(2\q)]^-1/4^
_refine_ls_extinction_method SHELXL
_refine_ls_goodness_of_fit_ref 1.097
_refine_ls_hydrogen_treatment mixed
_refine_ls_matrix_type full
_refine_ls_number_parameters 263
_refine_ls_number_reflns 4462
_refine_ls_number_restraints 0
_refine_ls_restrained_S_all 1.097
_refine_ls_R_factor_all 0.0856
_refine_ls_R_factor_gt 0.0592
_refine_ls_shift/su_max 0.000
_refine_ls_shift/su_mean 0.000
_refine_ls_structure_factor_coef Fsqd
_refine_ls_weighting_details 'calc w=1/[\s^2^(Fo^2^)+(0.016P)^2^+1P] where P=(Fo^2^+2Fc^2^)/3'
_refine_ls_weighting_scheme calc
_refine_ls_wR_factor_gt 0.0988
_refine_ls_wR_factor_ref 0.1082
_reflns_number_gt 3429
_reflns_number_total 4462
_reflns_threshold_expression I>2\s(I)
_cod_data_source_file 3b.cif
_cod_data_source_block manolikakes3
_cod_original_sg_symbol_H-M 'P 21/c'
_cod_database_code 1556010

loop_
_symmetry_equiv_pos_as_xyz
'x, y, z'
'-x, y+1/2, -z+1/2'
'-x, -y, -z'
'x, -y-1/2, z-1/2'

loop_
_atom_site_label
_atom_site_type_symbol
_atom_site_fract_x
_atom_site_fract_y
_atom_site_fract_z
_atom_site_U_iso_or_equiv
_atom_site_adp_type
_atom_site_occupancy
_atom_site_symmetry_multiplicity
_atom_site_calc_flag
_atom_site_refinement_flags
O1 O 0.70029(11) 0.87377(10) 0.22074(8) 0.0321(3) Uani 1 1 d .
O2 O 0.25904(12) 0.45169(10) -0.02439(8) 0.0363(3) Uani 1 1 d .
N1 N 0.67780(13) 0.71071(12) 0.14489(9) 0.0271(3) Uani 1 1 d .
N2 N 0.28146(13) 0.48989(12) 0.11940(10) 0.0289(3) Uani 1 1 d .
C7 C 0.74763(15) 0.79747(13) 0.18732(10) 0.0244(3) Uani 1 1 d .
C8 C 0.53955(15) 0.70863(13) 0.12977(11) 0.0253(4) Uani 1 1 d .
H8A H 0.5212 0.7506 0.1794 0.030 Uiso 1 1 calc R
C1 C 0.88496(15) 0.80007(14) 0.19077(10) 0.0267(4) Uani 1 1 d .
C15 C 0.49062(15) 0.58754(13) 0.13193(11) 0.0256(4) Uani 1 1 d .
H15A H 0.5038 0.5448 0.0809 0.031 Uiso 1 1 calc R
C17 C 0.34804(15) 0.59594(13) 0.12086(11) 0.0281(4) Uani 1 1 d .
H17A H 0.3358 0.6423 0.1696 0.034 Uiso 1 1 calc R
H17B H 0.3078 0.6364 0.0652 0.034 Uiso 1 1 calc R
C19 C 0.15107(17) 0.33318(14) 0.05423(11) 0.0303(4) Uani 1 1 d .
C9 C 0.47329(15) 0.77088(14) 0.04489(11) 0.0267(4) Uani 1 1 d .
C6 C 0.94847(17) 0.90251(15) 0.20781(12) 0.0352(4) Uani 1 1 d .
H6A H 0.9049 0.9674 0.2188 0.042 Uiso 1 1 calc R
C2 C 0.95090(16) 0.70584(15) 0.17603(12) 0.0335(4) Uani 1 1 d .
H2A H 0.9092 0.6351 0.1651 0.040 Uiso 1 1 calc R
C18 C 0.23627(16) 0.42928(14) 0.04590(11) 0.0275(4) Uani 1 1 d .
C24 C 0.03572(17) 0.35633(16) 0.07010(12) 0.0375(4) Uani 1 1 d .
H24A H 0.0128 0.4319 0.0776 0.045 Uiso 1 1 calc R
C14 C 0.41308(17) 0.87322(15) 0.04685(13) 0.0358(4) Uani 1 1 d .
H14A H 0.4118 0.9044 0.1018 0.043 Uiso 1 1 calc R
C4 C 1.13837(18) 0.81698(17) 0.19322(14) 0.0461(5) Uani 1 1 d .
H4A H 1.2246 0.8228 0.1935 0.055 Uiso 1 1 calc R
C10 C 0.47294(18) 0.72703(15) -0.03654(12) 0.0359(4) Uani 1 1 d .
H10A H 0.5134 0.6571 -0.0393 0.043 Uiso 1 1 calc R
C3 C 1.07687(18) 0.71445(17) 0.17719(14) 0.0432(5) Uani 1 1 d .
H3A H 1.1212 0.6497 0.1669 0.052 Uiso 1 1 calc R
C12 C 0.35521(19) 0.88612(17) -0.11077(14) 0.0452(5) Uani 1 1 d .
H12A H 0.3152 0.9254 -0.1637 0.054 Uiso 1 1 calc R
C5 C 1.07437(18) 0.91091(16) 0.20884(14) 0.0430(5) Uani 1 1 d .
H5A H 1.1168 0.9813 0.2203 0.052 Uiso 1 1 calc R
C16 C 0.55975(18) 0.52692(16) 0.21716(13) 0.0404(5) Uani 1 1 d .
H16A H 0.5191 0.4541 0.2193 0.061 Uiso 1 1 calc R
H16B H 0.5558 0.5727 0.2677 0.061 Uiso 1 1 calc R
H16C H 0.6487 0.5151 0.2191 0.061 Uiso 1 1 calc R
C11 C 0.4143(2) 0.78432(17) -0.11365(13) 0.0460(5) Uani 1 1 d .
H11A H 0.4146 0.7534 -0.1688 0.055 Uiso 1 1 calc R
C23 C -0.04606(19) 0.26923(18) 0.07510(13) 0.0448(5) Uani 1 1 d .
H23A H -0.1257 0.2853 0.0846 0.054 Uiso 1 1 calc R
C20 C 0.1848(2) 0.22306(16) 0.04430(13) 0.0426(5) Uani 1 1 d .
H20A H 0.2631 0.2068 0.0329 0.051 Uiso 1 1 calc R
C13 C 0.35484(19) 0.93017(16) -0.03069(14) 0.0441(5) Uani 1 1 d .
H13A H 0.3143 1.0002 -0.0284 0.053 Uiso 1 1 calc R
C21 C 0.1035(2) 0.13629(17) 0.05114(15) 0.0545(6) Uani 1 1 d .
H21A H 0.1270 0.0605 0.0453 0.065 Uiso 1 1 calc R
C22 C -0.0114(2) 0.15973(18) 0.06632(14) 0.0507(6) Uani 1 1 d .
H22A H -0.0666 0.1000 0.0707 0.061 Uiso 1 1 calc R
H1A H 0.7095(17) 0.6653(15) 0.1140(12) 0.031(5) Uiso 1 1 d .
H2B H 0.2750(18) 0.4610(16) 0.1688(13) 0.038(5) Uiso 1 1 d .

loop_
_atom_site_aniso_label
_atom_site_aniso_U_11
_atom_site_aniso_U_22
_atom_site_aniso_U_33
_atom_site_aniso_U_23
_atom_site_aniso_U_13
_atom_site_aniso_U_12
O1 0.0317(7) 0.0295(6) 0.0359(7) -0.0079(5) 0.0111(5) 0.0014(5)
O2 0.0456(8) 0.0351(7) 0.0334(7) -0.0040(5) 0.0196(6) -0.0078(6)
N1 0.0232(7) 0.0268(7) 0.0334(8) -0.0062(6) 0.0117(6) -0.0007(6)
N2 0.0308(8) 0.0285(8) 0.0289(8) 0.0003(6) 0.0109(6) -0.0065(6)
C7 0.0256(9) 0.0246(8) 0.0222(8) 0.0014(7) 0.0056(7) 0.0011(7)
C8 0.0231(8) 0.0244(8) 0.0302(9) -0.0035(7) 0.0104(7) -0.0002(7)
C1 0.0257(9) 0.0293(9) 0.0235(8) -0.0004(7) 0.0045(7) -0.0016(7)
C15 0.0252(9) 0.0241(8) 0.0294(9) 0.0003(7) 0.0110(7) 0.0010(7)
C17 0.0287(9) 0.0234(8) 0.0334(9) -0.0013(7) 0.0110(7) -0.0021(7)
C19 0.0337(10) 0.0310(9) 0.0263(9) -0.0014(7) 0.0089(7) -0.0065(8)
C9 0.0213(8) 0.0254(8) 0.0354(9) 0.0015(7) 0.0112(7) -0.0043(7)
C6 0.0308(10) 0.0307(9) 0.0431(11) -0.0044(8) 0.0089(8) -0.0005(8)
C2 0.0272(9) 0.0296(9) 0.0417(10) -0.0027(8) 0.0069(8) -0.0009(8)
C18 0.0265(9) 0.0247(8) 0.0330(9) 0.0000(7) 0.0112(7) 0.0025(7)
C24 0.0361(10) 0.0385(10) 0.0394(11) -0.0007(8) 0.0135(8) -0.0047(8)
C14 0.0348(10) 0.0283(9) 0.0465(11) -0.0008(8) 0.0152(9) 0.0001(8)
C4 0.0250(10) 0.0491(12) 0.0651(14) -0.0041(11) 0.0145(9) -0.0034(9)
C10 0.0412(11) 0.0322(10) 0.0359(10) 0.0036(8) 0.0139(8) 0.0062(8)
C3 0.0283(10) 0.0382(11) 0.0631(13) -0.0078(10) 0.0135(9) 0.0034(8)
C12 0.0422(12) 0.0436(12) 0.0464(12) 0.0167(10) 0.0074(9) 0.0013(9)
C5 0.0326(11) 0.0357(10) 0.0588(13) -0.0042(9) 0.0102(9) -0.0104(9)
C16 0.0335(10) 0.0385(11) 0.0464(11) 0.0110(9) 0.0072(9) -0.0002(8)
C11 0.0558(13) 0.0471(12) 0.0351(11) 0.0066(9) 0.0130(10) 0.0037(10)
C23 0.0349(11) 0.0561(13) 0.0443(12) 0.0001(10) 0.0129(9) -0.0136(10)
C20 0.0481(12) 0.0327(10) 0.0527(12) -0.0046(9) 0.0239(10) -0.0052(9)
C13 0.0394(11) 0.0279(10) 0.0650(14) 0.0087(9) 0.0150(10) 0.0064(8)
C21 0.0751(16) 0.0302(10) 0.0656(15) -0.0061(10) 0.0319(13) -0.0134(11)
C22 0.0569(14) 0.0468(13) 0.0512(13) -0.0065(10) 0.0201(11) -0.0299(11)

loop_
_atom_type_symbol
_atom_type_description
_atom_type_scat_dispersion_real
_atom_type_scat_dispersion_imag
_atom_type_scat_source
C C 0.0033 0.0016 'International Tables Vol C Tables 4.2.6.8 and 6.1.1.4'
H H 0.0000 0.0000 'International Tables Vol C Tables 4.2.6.8 and 6.1.1.4'
N N 0.0061 0.0033 'International Tables Vol C Tables 4.2.6.8 and 6.1.1.4'
O O 0.0106 0.0060 'International Tables Vol C Tables 4.2.6.8 and 6.1.1.4'

loop_
_geom_angle_atom_site_label_1
_geom_angle_atom_site_label_2
_geom_angle_atom_site_label_3
_geom_angle
C7 N1 C8 120.59(14)
C7 N1 H1A 119.7(12)
C8 N1 H1A 117.6(12)
C18 N2 C17 122.65(15)
C18 N2 H2B 117.5(12)
C17 N2 H2B 119.7(12)
O1 C7 N1 121.74(15)
O1 C7 C1 120.93(14)
N1 C7 C1 117.32(14)
N1 C8 C9 110.13(13)
N1 C8 C15 111.32(13)
C9 C8 C15 113.10(13)
N1 C8 H8A 107.3
C9 C8 H8A 107.3
C15 C8 H8A 107.3
C2 C1 C6 118.77(15)
C2 C1 C7 123.17(15)
C6 C1 C7 118.05(15)
C16 C15 C17 111.36(14)
C16 C15 C8 111.91(14)
C17 C15 C8 106.81(13)
C16 C15 H15A 108.9
C17 C15 H15A 108.9
C8 C15 H15A 108.9
N2 C17 C15 116.08(14)
N2 C17 H17A 108.3
C15 C17 H17A 108.3
N2 C17 H17B 108.3
C15 C17 H17B 108.3
H17A C17 H17B 107.4
C20 C19 C24 119.79(17)
C20 C19 C18 120.95(16)
C24 C19 C18 119.24(16)
C14 C9 C10 118.38(16)
C14 C9 C8 120.98(15)
C10 C9 C8 120.64(15)
C5 C6 C1 120.67(17)
C5 C6 H6A 119.7
C1 C6 H6A 119.7
C3 C2 C1 120.44(17)
C3 C2 H2A 119.8
C1 C2 H2A 119.8
O2 C18 N2 123.12(16)
O2 C18 C19 122.26(15)
N2 C18 C19 114.59(14)
C23 C24 C19 120.16(18)
C23 C24 H24A 119.9
C19 C24 H24A 119.9
C13 C14 C9 120.56(18)
C13 C14 H14A 119.7
C9 C14 H14A 119.7
C5 C4 C3 119.95(17)
C5 C4 H4A 120.0
C3 C4 H4A 120.0
C11 C10 C9 120.67(17)
C11 C10 H10A 119.7
C9 C10 H10A 119.7
C4 C3 C2 120.17(18)
C4 C3 H3A 119.9
C2 C3 H3A 119.9
C13 C12 C11 119.45(18)
C13 C12 H12A 120.3
C11 C12 H12A 120.3
C4 C5 C6 119.99(18)
C4 C5 H5A 120.0
C6 C5 H5A 120.0
C15 C16 H16A 109.5
C15 C16 H16B 109.5
H16A C16 H16B 109.5
C15 C16 H16C 109.5
H16A C16 H16C 109.5
H16B C16 H16C 109.5
C12 C11 C10 120.38(19)
C12 C11 H11A 119.8
C10 C11 H11A 119.8
C22 C23 C24 119.83(19)
C22 C23 H23A 120.1
C24 C23 H23A 120.1
C19 C20 C21 119.65(19)
C19 C20 H20A 120.2
C21 C20 H20A 120.2
C12 C13 C14 120.56(18)
C12 C13 H13A 119.7
C14 C13 H13A 119.7
C22 C21 C20 120.3(2)
C22 C21 H21A 119.8
C20 C21 H21A 119.8
C23 C22 C21 120.20(18)
C23 C22 H22A 119.9
C21 C22 H22A 119.9

loop_
_geom_bond_atom_site_label_1
_geom_bond_atom_site_label_2
_geom_bond_distance
O1 C7 1.2386(19)
O2 C18 1.2395(19)
N1 C7 1.345(2)
N1 C8 1.469(2)
N1 H1A 0.866(18)
N2 C18 1.337(2)
N2 C17 1.455(2)
N2 H2B 0.877(19)
C7 C1 1.496(2)
C8 C9 1.524(2)
C8 C15 1.541(2)
C8 H8A 1.0000
C1 C2 1.391(2)
C1 C6 1.391(2)
C15 C16 1.526(2)
C15 C17 1.530(2)
C15 H15A 1.0000
C17 H17A 0.9900
C17 H17B 0.9900
C19 C20 1.382(3)
C19 C24 1.390(2)
C19 C18 1.507(2)
C9 C14 1.390(2)
C9 C10 1.391(2)
C6 C5 1.384(3)
C6 H6A 0.9500
C2 C3 1.384(2)
C2 H2A 0.9500
C24 C23 1.389(3)
C24 H24A 0.9500
C14 C13 1.387(3)
C14 H14A 0.9500
C4 C5 1.380(3)
C4 C3 1.382(3)
C4 H4A 0.9500
C10 C11 1.385(3)
C10 H10A 0.9500
C3 H3A 0.9500
C12 C13 1.374(3)
C12 C11 1.381(3)
C12 H12A 0.9500
C5 H5A 0.9500
C16 H16A 0.9800
C16 H16B 0.9800
C16 H16C 0.9800
C11 H11A 0.9500
C23 C22 1.375(3)
C23 H23A 0.9500
C20 C21 1.390(3)
C20 H20A 0.9500
C13 H13A 0.9500
C21 C22 1.381(3)
C21 H21A 0.9500
C22 H22A 0.9500

loop_
_geom_hbond_atom_site_label_D
_geom_hbond_atom_site_label_H
_geom_hbond_atom_site_label_A
_geom_hbond_distance_DH
_geom_hbond_distance_HA
_geom_hbond_distance_DA
_geom_hbond_angle_DHA
_geom_hbond_site_symmetry_A
N1 H1A O2 0.866(18) 2.088(19) 2.9369(19) 166.4(16) 3_665
N2 H2B O1 0.877(19) 1.98(2) 2.8413(19) 165.2(18) 2_645

loop_
_geom_torsion_atom_site_label_1
_geom_torsion_atom_site_label_2
_geom_torsion_atom_site_label_3
_geom_torsion_atom_site_label_4
_geom_torsion
C8 N1 C7 O1 5.5(2)
C8 N1 C7 C1 -172.95(14)
C7 N1 C8 C9 86.60(18)
C7 N1 C8 C15 -147.12(15)
O1 C7 C1 C2 162.53(16)
N1 C7 C1 C2 -19.0(2)
O1 C7 C1 C6 -18.8(2)
N1 C7 C1 C6 159.66(15)
N1 C8 C15 C16 54.71(18)
C9 C8 C15 C16 179.32(14)
N1 C8 C15 C17 176.83(13)
C9 C8 C15 C17 -58.56(17)
C18 N2 C17 C15 -85.3(2)
C16 C15 C17 N2 -58.60(19)
C8 C15 C17 N2 178.93(14)
N1 C8 C9 C14 -110.48(17)
C15 C8 C9 C14 124.26(16)
N1 C8 C9 C10 68.78(19)
C15 C8 C9 C10 -56.5(2)
C2 C1 C6 C5 0.9(3)
C7 C1 C6 C5 -177.79(17)
C6 C1 C2 C3 -0.8(3)
C7 C1 C2 C3 177.80(17)
C17 N2 C18 O2 8.1(3)
C17 N2 C18 C19 -169.88(15)
C20 C19 C18 O2 65.3(2)
C24 C19 C18 O2 -113.25(19)
C20 C19 C18 N2 -116.77(19)
C24 C19 C18 N2 64.7(2)
C20 C19 C24 C23 -0.7(3)
C18 C19 C24 C23 177.87(17)
C10 C9 C14 C13 -0.4(3)
C8 C9 C14 C13 178.92(16)
C14 C9 C10 C11 0.2(3)
C8 C9 C10 C11 -179.10(17)
C5 C4 C3 C2 0.5(3)
C1 C2 C3 C4 0.1(3)
C3 C4 C5 C6 -0.5(3)
C1 C6 C5 C4 -0.3(3)
C13 C12 C11 C10 -0.2(3)
C9 C10 C11 C12 0.1(3)
C19 C24 C23 C22 1.5(3)
C24 C19 C20 C21 -0.6(3)
C18 C19 C20 C21 -179.12(18)
C11 C12 C13 C14 0.0(3)
C9 C14 C13 C12 0.3(3)
C19 C20 C21 C22 1.1(3)
C24 C23 C22 C21 -1.1(3)
C20 C21 C22 C23 -0.2(3)
